data_4088613
loop_
_publ_author_name
'Ito, Jun-ichi'
'Sugino, Kanae'
'Matsushima, Satoru'
'Sakaguchi, Hiroki'
'Iwata, Hiroshi'
'Ishihara, Takahiro'
'Nishiyama, Hisao'

_publ_section_title
;
 Synthesis of NHC-Oxazoline Pincer Complexes of Rh and Ru and Their
 Catalytic Activity for Hydrogenation and Conjugate Reduction
;
_journal_issue 11
_journal_name_full Organometallics
_journal_page_first 1885
_journal_paper_doi 10.1021/acs.organomet.6b00239
_journal_volume 35
_journal_year 2016
_chemical_absolute_configuration 'CHOOSE rm ad rmad syn or unk'
_chemical_formula_moiety 'C24 H31 N3 O4 Ru'
_chemical_formula_sum 'C24 H31 N3 O4 Ru'
_chemical_formula_weight 526.60
_space_group_IT_number 4
_space_group_name_Hall 'P 2yb'
_space_group_name_H-M_alt 'P 1 21 1'
_symmetry_cell_setting monoclinic
_symmetry_Int_Tables_number 4
_symmetry_space_group_name_Hall 'P 2yb'
_symmetry_space_group_name_H-M 'P 1 21 1'
_atom_sites_solution_hydrogens geom
_atom_sites_solution_primary direct
_atom_sites_solution_secondary difmap
_audit_creation_date 2016-03-23
_audit_creation_method 'by CrystalStructure 4.0'
_cell_angle_alpha 90.0000
_cell_angle_beta 105.106(5)
_cell_angle_gamma 90.0000
_cell_formula_units_Z 2
_cell_length_a 9.367(4)
_cell_length_b 10.864(4)
_cell_length_c 12.295(5)
_cell_measurement_reflns_used 5090
_cell_measurement_temperature 293
_cell_measurement_theta_max 31.02
_cell_measurement_theta_min 3.09
_cell_volume 1207.9(8)
_computing_cell_refinement CrystalClear
_computing_data_collection 'CrystalClear (Rigaku Inc., 2008)'
_computing_data_reduction CrystalClear
_computing_molecular_graphics 'CrystalStructure 4.0'
_computing_publication_material 'CrystalStructure 4.0 (Rigaku, 2010)'
_computing_structure_refinement 'SHELXL97 (Sheldrick, 2008)'
_computing_structure_solution 'SHELXS97 (Sheldrick, 2008)'
_diffrn_ambient_temperature 293
_diffrn_detector_area_resol_mean 7.111
_diffrn_measured_fraction_theta_full 0.994
_diffrn_measured_fraction_theta_max 0.994
_diffrn_measurement_device_type 'Rigaku Saturn724'
_diffrn_measurement_method \w
_diffrn_radiation_type 'Mo K\a'
_diffrn_radiation_wavelength 0.71075
_diffrn_reflns_av_R_equivalents 0.0212
_diffrn_reflns_limit_h_max 12
_diffrn_reflns_limit_h_min -9
_diffrn_reflns_limit_k_max 14
_diffrn_reflns_limit_k_min -12
_diffrn_reflns_limit_l_max 15
_diffrn_reflns_limit_l_min -15
_diffrn_reflns_number 9584
_diffrn_reflns_theta_full 27.45
_diffrn_reflns_theta_max 27.45
_diffrn_standards_number 0
_exptl_absorpt_coefficient_mu 0.683
_exptl_absorpt_correction_T_max 0.966
_exptl_absorpt_correction_T_min 0.901
_exptl_absorpt_correction_type multi-scan
_exptl_absorpt_process_details 'REQAB (Rigaku, 1998)'
_exptl_crystal_colour colorless
_exptl_crystal_density_diffrn 1.448
_exptl_crystal_density_method 'not measured'
_exptl_crystal_description prism
_exptl_crystal_F_000 544.00
_exptl_crystal_size_max 0.150
_exptl_crystal_size_mid 0.100
_exptl_crystal_size_min 0.050
_refine_diff_density_max 0.840
_refine_diff_density_min -0.320
_refine_ls_abs_structure_details 'Flack, H. D. (1983), Acta Cryst. A39, 876-881.  2223 Friedel Pairs'
_refine_ls_abs_structure_Flack -0.02(2)
_refine_ls_extinction_method none
_refine_ls_goodness_of_fit_ref 1.029
_refine_ls_hydrogen_treatment noref
_refine_ls_number_parameters 289
_refine_ls_number_reflns 5106
_refine_ls_number_restraints 1
_refine_ls_R_factor_gt 0.0218
_refine_ls_shift/su_max 0.023
_refine_ls_structure_factor_coef Fsqd
_refine_ls_weighting_details 'w = 1/[\s^2^(Fo^2^)+(0.0242P)^2^+0.0000P] where P=(Fo^2^+2Fc^2^)/3'
_refine_ls_weighting_scheme calc
_refine_ls_wR_factor_ref 0.0549
_reflns_number_gt 4580
_reflns_number_total 5108
_reflns_threshold_expression F^2^>2.0\s(F^2^)
_cod_data_source_file om6b00239_si_001.cif
_cod_data_source_block 9b
_cod_database_code 4088613

loop_
_symmetry_equiv_pos_site_id
_symmetry_equiv_pos_as_xyz
1 +X,+Y,+Z
2 -X,1/2+Y,-Z

loop_
_atom_site_label
_atom_site_type_symbol
_atom_site_fract_x
_atom_site_fract_y
_atom_site_fract_z
_atom_site_U_iso_or_equiv
_atom_site_adp_type
_atom_site_occupancy
_atom_site_symmetry_multiplicity
_atom_site_calc_flag
Ru1 Ru 0.362528(17) 0.25275(3) 0.726831(12) 0.01935(5) Uani 1.0 2 d
O1 O 0.3518(2) 0.28327(14) 1.06230(14) 0.0291(5) Uani 1.0 2 d
O2 O 0.5742(2) 0.15988(15) 0.79913(15) 0.0245(4) Uani 1.0 2 d
O3 O 0.58638(19) 0.34655(16) 0.73511(15) 0.0238(4) Uani 1.0 2 d
O4 O 0.0863(3) 0.3813(3) 0.61213(19) 0.0558(7) Uani 1.0 2 d
N1 N 0.3872(3) 0.32424(18) 0.89127(16) 0.0203(5) Uani 1.0 2 d
N2 N 0.2317(3) 0.0658(2) 0.54699(18) 0.0311(6) Uani 1.0 2 d
N3 N 0.4087(3) 0.1555(2) 0.49857(18) 0.0301(6) Uani 1.0 2 d
C1 C 0.2344(3) 0.1345(3) 0.7848(2) 0.0231(6) Uani 1.0 2 d
C2 C 0.2432(3) 0.1447(3) 0.9018(2) 0.0222(5) Uani 1.0 2 d
C3 C 0.1717(3) 0.0626(3) 0.9589(3) 0.0257(6) Uani 1.0 2 d
C4 C 0.0898(3) -0.0315(3) 0.8947(3) 0.0319(7) Uani 1.0 2 d
C5 C 0.0725(3) -0.0441(3) 0.7801(3) 0.0335(7) Uani 1.0 2 d
C6 C 0.1437(3) 0.0413(3) 0.7243(3) 0.0273(6) Uani 1.0 2 d
C7 C 0.1768(3) 0.0736(3) 1.0824(3) 0.0336(7) Uani 1.0 2 d
C8 C -0.0248(4) -0.1464(3) 0.7167(3) 0.0520(9) Uani 1.0 2 d
C9 C 0.3301(2) 0.2526(4) 0.95279(15) 0.0208(4) Uani 1.0 2 d
C10 C 0.4539(4) 0.3886(3) 1.0793(3) 0.0310(7) Uani 1.0 2 d
C11 C 0.4539(3) 0.4310(3) 0.95948(19) 0.0223(6) Uani 1.0 2 d
C12 C 0.1996(4) 0.5341(3) 0.9248(3) 0.0384(7) Uani 1.0 2 d
C13 C 0.3613(3) 0.5487(3) 0.9240(3) 0.0262(6) Uani 1.0 2 d
C14 C 0.3718(4) 0.5942(3) 0.8076(3) 0.0345(7) Uani 1.0 2 d
C15 C 0.1088(4) 0.0380(4) 0.5968(3) 0.0386(8) Uani 1.0 2 d
C16 C 0.3361(3) 0.1549(3) 0.5814(2) 0.0260(6) Uani 1.0 2 d
C17 C 0.3509(4) 0.0694(3) 0.4160(3) 0.0379(7) Uani 1.0 2 d
C18 C 0.2399(4) 0.0146(3) 0.4459(3) 0.0376(7) Uani 1.0 2 d
C19 C 0.6724(4) 0.1690(4) 0.5025(3) 0.0493(9) Uani 1.0 2 d
C20 C 0.5291(3) 0.2418(4) 0.49158(19) 0.0329(7) Uani 1.0 2 d
C21 C 0.4830(4) 0.3162(3) 0.3826(3) 0.0454(8) Uani 1.0 2 d
C22 C 0.6499(2) 0.2502(6) 0.78232(15) 0.0221(5) Uani 1.0 2 d
C23 C 0.8159(3) 0.2447(5) 0.8192(3) 0.0376(6) Uani 1.0 2 d
C24 C 0.1973(3) 0.3331(3) 0.6585(2) 0.0303(6) Uani 1.0 2 d
H1 H 0.0461 -0.0897 0.9313 0.0374 Uiso 1.0 2 d
H2 H 0.2763 0.0607 1.1266 0.0418 Uiso 1.0 2 d
H3 H 0.1447 0.1545 1.0970 0.0423 Uiso 1.0 2 d
H4 H 0.1130 0.0133 1.1021 0.0420 Uiso 1.0 2 d
H5 H -0.0719 -0.1878 0.7673 0.0611 Uiso 1.0 2 d
H6 H -0.0990 -0.1131 0.6547 0.0614 Uiso 1.0 2 d
H7 H 0.0350 -0.2041 0.6892 0.0613 Uiso 1.0 2 d
H8 H 0.4178 0.4510 1.1217 0.0360 Uiso 1.0 2 d
H9 H 0.5505 0.3607 1.1226 0.0359 Uiso 1.0 2 d
H10 H 0.1943 0.5201 1.0006 0.0471 Uiso 1.0 2 d
H11 H 0.1450 0.6074 0.8961 0.0470 Uiso 1.0 2 d
H12 H 0.1576 0.4653 0.8785 0.0471 Uiso 1.0 2 d
H13 H 0.4042 0.6129 0.9788 0.0320 Uiso 1.0 2 d
H14 H 0.3173 0.6697 0.7891 0.0407 Uiso 1.0 2 d
H15 H 0.4733 0.6082 0.8091 0.0413 Uiso 1.0 2 d
H16 H 0.3306 0.5330 0.7521 0.0412 Uiso 1.0 2 d
H17 H 0.0320 0.0978 0.5653 0.0453 Uiso 1.0 2 d
H18 H 0.0747 -0.0434 0.5698 0.0453 Uiso 1.0 2 d
H19 H 0.3841 0.0530 0.3524 0.0454 Uiso 1.0 2 d
H20 H 0.1781 -0.0463 0.4060 0.0434 Uiso 1.0 2 d
H21 H 0.6746 0.1393 0.4295 0.0614 Uiso 1.0 2 d
H22 H 0.7572 0.2204 0.5321 0.0615 Uiso 1.0 2 d
H23 H 0.6747 0.1004 0.5523 0.0615 Uiso 1.0 2 d
H24 H 0.5453 0.2991 0.5549 0.0401 Uiso 1.0 2 d
H25 H 0.4596 0.2599 0.3202 0.0559 Uiso 1.0 2 d
H26 H 0.3977 0.3652 0.3822 0.0562 Uiso 1.0 2 d
H27 H 0.5626 0.3689 0.3758 0.0559 Uiso 1.0 2 d
H28 H 0.8492 0.2557 0.8993 0.0456 Uiso 1.0 2 d
H29 H 0.8465 0.1648 0.7998 0.0457 Uiso 1.0 2 d
H30 H 0.8583 0.3069 0.7821 0.0457 Uiso 1.0 2 d

loop_
_atom_site_aniso_label
_atom_site_aniso_U_11
_atom_site_aniso_U_22
_atom_site_aniso_U_33
_atom_site_aniso_U_12
_atom_site_aniso_U_13
_atom_site_aniso_U_23
Ru1 0.02154(9) 0.02069(9) 0.01513(7) 0.00033(12) 0.00356(5) -0.00071(11)
O1 0.0402(11) 0.0285(14) 0.0198(8) -0.0032(8) 0.0098(7) -0.0006(7)
O2 0.0254(10) 0.0192(10) 0.0283(10) -0.0017(8) 0.0062(8) 0.0007(8)
O3 0.0260(10) 0.0241(11) 0.0210(9) -0.0015(8) 0.0057(8) 0.0039(8)
O4 0.0424(15) 0.0712(17) 0.0437(14) 0.0217(13) -0.0071(11) 0.0095(13)
N1 0.0224(11) 0.0204(11) 0.0179(10) 0.0001(9) 0.0051(8) -0.0025(9)
N2 0.0371(14) 0.0315(13) 0.0222(11) -0.0046(11) 0.0030(10) -0.0057(10)
N3 0.0394(14) 0.0295(13) 0.0229(11) -0.0029(11) 0.0106(10) -0.0073(10)
C1 0.0208(13) 0.0232(14) 0.0241(13) 0.0014(10) 0.0040(10) 0.0006(10)
C2 0.0213(13) 0.0204(14) 0.0247(13) 0.0031(10) 0.0058(10) -0.0000(10)
C3 0.0182(13) 0.0304(15) 0.0294(14) 0.0070(11) 0.0077(11) 0.0075(12)
C4 0.0267(16) 0.0286(16) 0.0400(16) -0.0012(12) 0.0081(12) 0.0073(13)
C5 0.0272(15) 0.0275(16) 0.0423(17) -0.0054(13) 0.0029(12) -0.0003(13)
C6 0.0216(14) 0.0296(16) 0.0283(14) -0.0027(11) 0.0022(11) -0.0018(12)
C7 0.0289(15) 0.0411(17) 0.0348(16) -0.0004(13) 0.0153(12) 0.0055(13)
C8 0.055(3) 0.045(2) 0.052(2) -0.0236(17) 0.0062(17) -0.0023(16)
C9 0.0216(10) 0.0230(11) 0.0178(9) 0.006(2) 0.0053(7) 0.0034(18)
C10 0.0437(17) 0.0235(15) 0.0227(13) -0.0054(12) 0.0031(12) -0.0037(11)
C11 0.0287(14) 0.0193(13) 0.0170(12) -0.0013(11) 0.0026(10) -0.0035(10)
C12 0.0326(18) 0.0374(18) 0.0472(18) 0.0091(14) 0.0140(14) 0.0016(15)
C13 0.0350(15) 0.0200(14) 0.0249(13) -0.0008(11) 0.0102(11) -0.0008(10)
C14 0.0443(18) 0.0318(16) 0.0270(14) -0.0012(13) 0.0082(13) 0.0033(12)
C15 0.0345(17) 0.049(2) 0.0290(15) -0.0150(15) 0.0030(12) -0.0071(14)
C16 0.0270(14) 0.0302(15) 0.0193(12) -0.0011(11) 0.0034(10) -0.0022(11)
C17 0.054(2) 0.0353(17) 0.0242(14) -0.0010(15) 0.0104(14) -0.0115(12)
C18 0.052(2) 0.0315(17) 0.0259(15) -0.0059(15) 0.0046(13) -0.0133(13)
C19 0.044(2) 0.062(3) 0.0437(19) 0.0053(17) 0.0158(15) -0.0078(17)
C20 0.0395(13) 0.0386(18) 0.0234(11) -0.0053(19) 0.0132(10) -0.0032(17)
C21 0.055(2) 0.056(2) 0.0275(16) -0.0074(17) 0.0138(14) -0.0034(14)
C22 0.0249(10) 0.0245(12) 0.0174(9) 0.0034(18) 0.0065(8) -0.0054(17)
C23 0.0304(13) 0.0369(16) 0.0437(14) 0.002(3) 0.0063(10) -0.000(3)
C24 0.0347(16) 0.0333(16) 0.0207(13) 0.0029(13) 0.0032(11) 0.0012(12)

loop_
_atom_type_symbol
_atom_type_description
_atom_type_scat_dispersion_real
_atom_type_scat_dispersion_imag
_atom_type_scat_source
C C 0.0033 0.0016
;
International Tables for Crystallography
(1992, Vol. C, Tables 4.2.6.8 and 6.1.1.4)
;
H H 0.0000 0.0000
;
International Tables for Crystallography
(1992, Vol. C, Table 6.1.1.4)
;
N N 0.0061 0.0033
;
International Tables for Crystallography
(1992, Vol. C, Tables 4.2.6.8 and 6.1.1.4)
;
O O 0.0106 0.0060
;
International Tables for Crystallography
(1992, Vol. C, Tables 4.2.6.8 and 6.1.1.4)
;
Ru Ru -1.2594 0.8363
;
International Tables for Crystallography
(1992, Vol. C, Tables 4.2.6.8 and 6.1.1.4)
;

loop_
_geom_angle_atom_site_label_1
_geom_angle_atom_site_label_2
_geom_angle_atom_site_label_3
_geom_angle
_geom_angle_publ_flag
O2 Ru1 O3 58.08(7) yes
O2 Ru1 N1 85.39(8) yes
O2 Ru1 C1 97.01(9) yes
O2 Ru1 C16 90.34(9) yes
O2 Ru1 C24 174.96(11) yes
O3 Ru1 N1 85.65(8) yes
O3 Ru1 C1 152.25(8) yes
O3 Ru1 C16 99.79(10) yes
O3 Ru1 C24 118.09(11) yes
N1 Ru1 C1 79.82(10) yes
N1 Ru1 C16 169.98(10) yes
N1 Ru1 C24 97.79(11) yes
C1 Ru1 C16 91.73(11) yes
C1 Ru1 C24 87.42(12) yes
C16 Ru1 C24 87.12(12) yes
C9 O1 C10 104.9(3) yes
Ru1 O2 C22 93.63(19) yes
Ru1 O3 C22 88.18(18) yes
Ru1 N1 C9 112.20(18) yes
Ru1 N1 C11 139.15(17) yes
C9 N1 C11 108.6(3) yes
C15 N2 C16 126.4(3) yes
C15 N2 C18 121.7(3) yes
C16 N2 C18 111.2(3) yes
C16 N3 C17 111.6(3) yes
C16 N3 C20 125.4(3) yes
C17 N3 C20 122.8(3) yes
Ru1 C1 C2 115.15(17) yes
Ru1 C1 C6 127.4(2) yes
C2 C1 C6 117.4(3) yes
C1 C2 C3 123.0(3) yes
C1 C2 C9 111.9(3) yes
C3 C2 C9 125.1(3) yes
C2 C3 C4 116.4(3) yes
C2 C3 C7 123.8(3) yes
C4 C3 C7 119.8(3) yes
C3 C4 C5 123.5(3) yes
C4 C5 C6 118.8(3) yes
C4 C5 C8 119.5(3) yes
C6 C5 C8 121.7(3) yes
C1 C6 C5 120.8(3) yes
C1 C6 C15 120.2(3) yes
C5 C6 C15 118.8(3) yes
O1 C9 N1 117.2(3) yes
O1 C9 C2 123.0(3) yes
N1 C9 C2 119.8(2) yes
O1 C10 C11 104.95(19) yes
N1 C11 C10 101.7(2) yes
N1 C11 C13 111.62(18) yes
C10 C11 C13 112.2(3) yes
C11 C13 C12 113.4(3) yes
C11 C13 C14 111.2(3) yes
C12 C13 C14 110.1(3) yes
N2 C15 C6 116.4(3) yes
Ru1 C16 N2 123.8(2) yes
Ru1 C16 N3 133.0(2) yes
N2 C16 N3 103.2(3) yes
N3 C17 C18 106.6(3) yes
N2 C18 C17 107.4(3) yes
N3 C20 C19 109.3(4) yes
N3 C20 C21 109.8(2) yes
C19 C20 C21 113.0(3) yes
O2 C22 O3 120.10(19) yes
O2 C22 C23 120.1(5) yes
O3 C22 C23 119.7(4) yes
Ru1 C24 O4 177.3(3) yes
C3 C4 H1 118.1(3) no
C5 C4 H1 118.4(3) no
C3 C7 H2 109.3(3) no
C3 C7 H3 109.3(3) no
C3 C7 H4 109.9(3) no
H2 C7 H3 109.4(3) no
H2 C7 H4 109.5(3) no
H3 C7 H4 109.3(3) no
C5 C8 H5 109.0(3) no
C5 C8 H6 110.3(3) no
C5 C8 H7 109.4(3) no
H5 C8 H6 109.3(4) no
H5 C8 H7 109.2(4) no
H6 C8 H7 109.7(4) no
O1 C10 H8 108.4(3) no
O1 C10 H9 108.3(3) no
C11 C10 H8 113.1(3) no
C11 C10 H9 112.6(3) no
H8 C10 H9 109.3(3) no
C13 C12 H10 109.0(3) no
C13 C12 H11 110.2(3) no
C13 C12 H12 109.4(3) no
H10 C12 H11 109.3(4) no
H10 C12 H12 109.6(4) no
H11 C12 H12 109.3(3) no
C11 C13 H13 107.2(2) no
C12 C13 H13 107.4(3) no
C14 C13 H13 107.2(3) no
C13 C14 H14 109.6(3) no
C13 C14 H15 109.7(3) no
C13 C14 H16 109.1(3) no
H14 C14 H15 109.4(3) no
H14 C14 H16 109.4(3) no
H15 C14 H16 109.7(4) no
N2 C15 H17 105.9(3) no
N2 C15 H18 105.6(3) no
C6 C15 H17 109.6(3) no
C6 C15 H18 109.8(3) no
H17 C15 H18 109.2(3) no
N3 C17 H19 126.4(4) no
C18 C17 H19 127.1(3) no
N2 C18 H20 126.0(4) no
C17 C18 H20 126.6(4) no
C20 C19 H21 108.9(3) no
C20 C19 H22 110.6(4) no
C20 C19 H23 109.2(4) no
H21 C19 H22 109.4(4) no
H21 C19 H23 109.5(4) no
H22 C19 H23 109.3(3) no
N3 C20 H24 108.6(3) no
C19 C20 H24 107.9(3) no
C21 C20 H24 108.1(4) no
C20 C21 H25 108.5(3) no
C20 C21 H26 110.1(3) no
C20 C21 H27 110.1(3) no
H25 C21 H26 109.5(3) no
H25 C21 H27 109.3(4) no
H26 C21 H27 109.4(4) no
C22 C23 H28 109.8(3) no
C22 C23 H29 108.2(4) no
C22 C23 H30 110.7(4) no
H28 C23 H29 109.1(4) no
H28 C23 H30 109.7(4) no
H29 C23 H30 109.3(3) no

loop_
_geom_bond_atom_site_label_1
_geom_bond_atom_site_label_2
_geom_bond_distance
_geom_bond_publ_flag
Ru1 O2 2.1954(18) yes
Ru1 O3 2.310(2) yes
Ru1 N1 2.121(2) yes
Ru1 C1 2.011(3) yes
Ru1 C16 2.039(3) yes
Ru1 C24 1.785(3) yes
O1 C9 1.350(3) yes
O1 C10 1.471(4) yes
O2 C22 1.259(6) yes
O3 C22 1.268(6) yes
O4 C24 1.171(4) yes
N1 C9 1.294(4) yes
N1 C11 1.472(3) yes
N2 C15 1.469(5) yes
N2 C16 1.363(4) yes
N2 C18 1.382(4) yes
N3 C16 1.364(4) yes
N3 C17 1.383(4) yes
N3 C20 1.486(5) yes
C1 C2 1.424(4) yes
C1 C6 1.404(4) yes
C2 C3 1.409(4) yes
C2 C9 1.471(5) yes
C3 C4 1.393(4) yes
C3 C7 1.511(5) yes
C4 C5 1.383(5) yes
C5 C6 1.419(5) yes
C5 C8 1.517(5) yes
C6 C15 1.516(5) yes
C10 C11 1.544(4) yes
C11 C13 1.543(4) yes
C12 C13 1.525(5) yes
C13 C14 1.541(5) yes
C17 C18 1.330(5) yes
C19 C20 1.534(5) yes
C20 C21 1.528(5) yes
C22 C23 1.503(4) yes
C4 H1 0.931(3) no
C7 H2 0.959(3) no
C7 H3 0.961(3) no
C7 H4 0.960(3) no
C8 H5 0.963(4) no
C8 H6 0.958(4) no
C8 H7 0.959(4) no
C10 H8 0.969(3) no
C10 H9 0.971(3) no
C12 H10 0.959(4) no
C12 H11 0.962(3) no
C12 H12 0.959(3) no
C13 H13 0.980(3) no
C14 H14 0.962(3) no
C14 H15 0.958(4) no
C14 H16 0.959(3) no
C15 H17 0.972(4) no
C15 H18 0.969(4) no
C17 H19 0.931(4) no
C18 H20 0.930(3) no
C19 H21 0.959(4) no
C19 H22 0.961(4) no
C19 H23 0.961(4) no
C20 H24 0.978(4) no
C21 H25 0.961(3) no
C21 H26 0.959(4) no
C21 H27 0.961(4) no
C23 H28 0.959(3) no
C23 H29 0.964(5) no
C23 H30 0.958(4) no

loop_
_geom_contact_atom_site_label_1
_geom_contact_atom_site_label_2
_geom_contact_distance
_geom_contact_publ_flag
_geom_contact_site_symmetry_2
Ru1 C15 3.416(4) no .
O1 C3 3.015(3) no .
O1 C7 2.854(4) no .
O1 C12 3.326(4) no .
O1 C13 3.361(4) no .
O2 C9 3.473(4) no .
O3 C11 3.432(4) no .
O3 C20 3.116(4) no .
O4 C1 3.477(4) no .
O4 C16 3.483(4) no .
N1 C12 2.972(4) no .
N1 C14 3.099(4) no .
N1 C22 3.196(4) no .
N2 C1 3.011(4) no .
N2 C20 3.587(5) no .
N2 C24 3.263(4) no .
N3 C15 3.570(5) no .
C1 C4 2.804(5) no .
C2 C5 2.785(4) no .
C2 C24 3.557(4) no .
C3 C6 2.837(4) no .
C6 C16 3.084(5) no .
C6 C24 3.342(4) no .
C7 C9 3.094(5) no .
C8 C15 2.951(6) no .
C9 C12 3.278(5) no .
C9 C13 3.258(5) no .
C10 C12 3.070(4) no .
C14 C24 3.538(4) no .
C15 C17 3.581(5) no .
C15 C24 3.348(5) no .
C16 C19 3.533(5) no .
C16 C21 3.562(5) no .
C16 C22 3.469(4) no .
C17 C19 3.115(5) no .
C17 C21 3.026(5) no .
C18 C20 3.599(5) no .
C20 C22 3.458(3) no .
O1 C14 3.365(4) no 2_647
O2 C10 3.346(4) no 2_647
O2 C13 3.513(4) no 2_647
O3 C17 3.198(4) no 2_656
O3 C18 3.580(4) no 2_656
O4 C15 3.224(4) no 2_556
O4 C18 3.287(4) no 2_556
C7 C12 3.530(5) no 2_547
C10 O2 3.346(4) no 2_657
C12 C7 3.530(5) no 2_557
C13 O2 3.513(4) no 2_657
C14 O1 3.365(4) no 2_657
C15 O4 3.224(4) no 2_546
C17 O3 3.198(4) no 2_646
C18 O3 3.580(4) no 2_646
C18 O4 3.287(4) no 2_546
Ru1 H16 3.0830(11) no .
Ru1 H24 3.0883(8) no .
O1 H2 2.6946(18) no .
O1 H3 2.516(2) no .
O1 H10 2.9645(18) no .
O1 H12 3.1909(17) no .
O2 H23 3.464(3) no .
O2 H24 3.310(2) no .
O2 H28 2.7537(19) no .
O2 H29 2.550(3) no .
O2 H30 3.157(2) no .
O3 H15 3.245(2) no .
O3 H16 3.186(2) no .
O3 H22 3.571(3) no .
O3 H24 2.208(2) no .
O3 H28 2.9191(18) no .
O3 H29 3.0758(19) no .
O3 H30 2.498(2) no .
O4 H12 3.297(3) no .
O4 H16 2.976(3) no .
O4 H17 3.151(3) no .
N1 H8 3.096(3) no .
N1 H9 2.884(2) no .
N1 H10 3.297(3) no .
N1 H12 2.612(3) no .
N1 H13 3.306(3) no .
N1 H15 3.407(3) no .
N1 H16 2.807(2) no .
N2 H19 3.092(3) no .
N3 H20 3.080(3) no .
N3 H21 2.839(3) no .
N3 H22 3.259(3) no .
N3 H23 2.479(3) no .
N3 H25 2.621(3) no .
N3 H26 2.678(3) no .
N3 H27 3.297(3) no .
C1 H17 2.893(3) no .
C1 H18 3.301(3) no .
C2 H1 3.221(3) no .
C2 H2 2.850(3) no .
C2 H3 2.789(3) no .
C2 H4 3.341(3) no .
C2 H12 3.569(3) no .
C4 H2 3.097(3) no .
C4 H3 3.141(3) no .
C4 H4 2.549(3) no .
C4 H5 2.529(3) no .
C4 H6 3.147(3) no .
C4 H7 3.081(3) no .
C5 H17 2.995(3) no .
C5 H18 2.591(4) no .
C6 H1 3.248(3) no .
C6 H5 3.333(3) no .
C6 H6 2.775(3) no .
C6 H7 2.846(3) no .
C7 H1 2.629(3) no .
C8 H1 2.621(4) no .
C8 H17 3.361(4) no .
C8 H18 2.501(4) no .
C9 H2 3.119(4) no .
C9 H3 2.983(3) no .
C9 H8 2.957(4) no .
C9 H9 2.785(3) no .
C9 H10 3.286(4) no .
C9 H12 2.831(4) no .
C10 H10 2.768(3) no .
C10 H12 3.304(3) no .
C10 H13 2.717(3) no .
C11 H10 2.783(3) no .
C11 H11 3.387(3) no .
C11 H12 2.719(3) no .
C11 H14 3.370(3) no .
C11 H15 2.708(3) no .
C11 H16 2.744(3) no .
C12 H8 2.877(3) no .
C12 H14 2.670(4) no .
C12 H15 3.338(4) no .
C12 H16 2.715(4) no .
C13 H8 2.578(3) no .
C13 H9 3.320(3) no .
C14 H10 3.332(4) no .
C14 H11 2.630(4) no .
C14 H12 2.767(4) no .
C15 H6 2.777(4) no .
C15 H7 3.016(4) no .
C15 H20 2.750(4) no .
C16 H17 2.871(3) no .
C16 H18 3.237(3) no .
C16 H19 3.164(3) no .
C16 H20 3.155(3) no .
C16 H23 3.336(3) no .
C16 H24 2.595(3) no .
C16 H26 3.505(3) no .
C17 H21 3.088(4) no .
C17 H23 3.078(3) no .
C17 H24 3.293(3) no .
C17 H25 2.708(4) no .
C17 H26 3.285(4) no .
C18 H17 2.873(4) no .
C18 H18 2.519(4) no .
C19 H19 3.112(4) no .
C19 H25 2.765(4) no .
C19 H26 3.372(4) no .
C19 H27 2.715(4) no .
C19 H29 3.594(4) no .
C20 H19 2.787(4) no .
C21 H19 2.999(4) no .
C21 H21 2.590(4) no .
C21 H22 2.932(3) no .
C21 H23 3.335(3) no .
C22 H22 3.492(3) no .
C22 H23 3.323(4) no .
C22 H24 2.763(3) no .
C23 H22 3.439(3) no .
C23 H23 3.566(4) no .
C24 H12 3.170(3) no .
C24 H16 2.618(3) no .
C24 H17 3.053(3) no .
H1 H2 3.2235(7) no .
H1 H3 3.3263(8) no .
H1 H4 2.3175(7) no .
H1 H5 2.2939(6) no .
H1 H6 3.3265(11) no .
H1 H7 3.2025(10) no .
H5 H18 3.4611(8) no .
H6 H17 2.9441(7) no .
H6 H18 2.2793(6) no .
H7 H18 2.3715(6) no .
H8 H10 2.3533(6) no .
H8 H12 3.3324(9) no .
H8 H13 2.4663(6) no .
H9 H13 3.3544(8) no .
H10 H13 2.2868(7) no .
H10 H14 3.5065(9) no .
H11 H13 2.3755(8) no .
H11 H14 2.4284(6) no .
H11 H15 3.5091(11) no .
H11 H16 2.9005(7) no .
H12 H13 2.8179(7) no .
H12 H14 3.0388(7) no .
H12 H16 2.6264(6) no .
H13 H14 2.3438(8) no .
H13 H15 2.3408(8) no .
H13 H16 2.8277(9) no .
H17 H20 3.0912(7) no .
H18 H20 2.4524(7) no .
H19 H20 2.4462(7) no .
H19 H21 2.7991(9) no .
H19 H23 3.1977(8) no .
H19 H25 2.4198(7) no .
H19 H26 3.4106(12) no .
H21 H24 2.7990(6) no .
H21 H25 2.4839(6) no .
H21 H26 3.5077(9) no .
H21 H27 2.7205(8) no .
H22 H24 2.2451(7) no .
H22 H25 3.3100(9) no .
H22 H27 2.7919(6) no .
H22 H29 3.2345(11) no .
H22 H30 3.1167(10) no .
H23 H24 2.4800(7) no .
H23 H25 3.4939(8) no .
H23 H29 3.1282(10) no .
H24 H25 2.8189(10) no .
H24 H26 2.3246(6) no .
H24 H27 2.3747(8) no .
H24 H30 3.4841(9) no .
O1 H13 3.084(2) no 2_647
O1 H14 3.3944(19) no 2_647
O1 H15 2.7302(17) no 2_647
O1 H25 3.077(2) no 1_556
O2 H8 2.4622(19) no 2_647
O2 H10 3.2075(18) no 2_647
O2 H13 2.733(2) no 2_647
O3 H2 2.9695(19) no 2_657
O3 H4 3.5039(18) no 2_657
O3 H19 2.534(2) no 2_656
O3 H20 3.350(3) no 2_656
O4 H6 3.314(3) no 2_556
O4 H17 3.203(3) no 2_556
O4 H18 2.488(3) no 2_556
O4 H20 2.553(3) no 2_556
O4 H22 3.457(3) no 1_455
O4 H30 3.451(3) no 1_455
N1 H13 3.164(2) no 2_647
N2 H27 2.870(3) no 2_646
N3 H27 3.455(3) no 2_646
C2 H13 3.264(3) no 2_647
C3 H28 3.592(3) no 1_455
C3 H29 3.351(3) no 1_455
C4 H10 3.292(4) no 2_547
C4 H28 3.367(3) no 2_647
C4 H29 3.117(3) no 1_455
C5 H9 3.573(3) no 2_647
C5 H29 3.155(3) no 1_455
C6 H9 3.575(3) no 2_647
C6 H29 3.429(3) no 1_455
C7 H5 3.471(4) no 2_557
C7 H10 3.408(3) no 2_547
C7 H11 3.116(4) no 2_547
C7 H12 3.495(4) no 2_547
C7 H15 3.222(3) no 2_647
C7 H19 3.389(3) no 1_556
C7 H28 3.475(4) no 2_647
C7 H30 3.401(4) no 2_647
C8 H3 3.540(4) no 2_547
C8 H11 3.567(4) no 1_545
C8 H26 3.388(4) no 2_546
C9 H13 2.849(3) no 2_647
C9 H15 3.408(3) no 2_647
C10 H13 3.427(3) no 2_647
C10 H14 3.326(3) no 2_647
C10 H15 3.338(3) no 2_647
C10 H25 3.263(3) no 1_556
C10 H27 3.526(3) no 1_556
C11 H2 3.300(3) no 2_657
C12 H1 3.515(4) no 2_557
C12 H3 3.426(4) no 2_557
C12 H4 2.869(4) no 2_557
C12 H28 3.346(4) no 2_657
C13 H9 3.570(3) no 2_657
C14 H2 3.203(4) no 2_657
C14 H9 3.053(3) no 2_657
C14 H19 3.412(4) no 2_656
C14 H21 2.876(3) no 2_656
C14 H25 3.082(4) no 2_656
C15 H27 3.524(4) no 2_646
C16 H27 3.251(3) no 2_646
C17 H2 3.444(3) no 1_554
C17 H15 3.595(4) no 2_646
C17 H24 3.084(4) no 2_646
C17 H27 3.297(3) no 2_646
C18 H22 3.207(3) no 2_646
C18 H24 3.088(4) no 2_646
C18 H27 2.936(3) no 2_646
C18 H30 3.529(3) no 2_646
C19 H16 3.455(4) no 2_646
C19 H17 3.344(4) no 1_655
C19 H20 3.461(4) no 2_656
C20 H20 3.551(4) no 2_656
C21 H6 3.588(4) no 2_556
C21 H8 3.433(4) no 1_554
C21 H9 3.451(4) no 1_554
C21 H14 3.542(4) no 2_646
C21 H15 3.367(4) no 2_646
C22 H2 3.565(6) no 2_657
C22 H8 3.570(6) no 2_647
C22 H13 3.447(4) no 2_647
C23 H1 3.500(4) no 2_657
C23 H4 3.091(5) no 2_657
C23 H10 3.313(4) no 2_647
C23 H20 3.593(4) no 2_656
C24 H18 3.527(3) no 2_556
H1 C12 3.515(4) no 2_547
H1 C23 3.500(4) no 2_647
H1 H3 3.2731(9) no 2_547
H1 H10 2.8591(8) no 2_547
H1 H11 3.4764(11) no 1_545
H1 H12 3.4334(9) no 2_547
H1 H28 2.6569(7) no 2_647
H1 H29 3.4891(8) no 1_455
H1 H30 3.5825(12) no 2_647
H2 O3 2.9695(19) no 2_647
H2 C11 3.300(3) no 2_647
H2 C14 3.203(4) no 2_647
H2 C17 3.444(3) no 1_556
H2 C22 3.565(6) no 2_647
H2 H15 2.3285(8) no 2_647
H2 H19 2.6966(9) no 1_556
H2 H25 3.3412(7) no 1_556
H2 H28 3.5035(11) no 2_647
H2 H30 3.3453(8) no 2_647
H3 C8 3.540(4) no 2_557
H3 C12 3.426(4) no 2_547
H3 H1 3.2731(9) no 2_557
H3 H5 2.6028(6) no 2_557
H3 H10 3.4163(10) no 2_547
H3 H11 2.7850(10) no 2_547
H3 H12 3.5749(9) no 2_547
H3 H15 3.4974(12) no 2_647
H3 H19 3.5264(9) no 1_556
H3 H28 3.3573(8) no 1_455
H4 O3 3.5039(18) no 2_647
H4 C12 2.869(4) no 2_547
H4 C23 3.091(5) no 2_647
H4 H10 2.8268(10) no 2_547
H4 H11 2.6298(8) no 2_547
H4 H12 2.6583(9) no 2_547
H4 H19 3.4687(9) no 1_556
H4 H28 2.8218(10) no 2_647
H4 H30 2.6315(7) no 2_647
H5 C7 3.471(4) no 2_547
H5 H3 2.6028(6) no 2_547
H5 H11 3.1472(7) no 1_545
H5 H25 3.5542(12) no 2_546
H5 H26 3.1787(9) no 2_546
H6 O4 3.314(3) no 2_546
H6 C21 3.588(4) no 2_546
H6 H23 3.1730(8) no 1_455
H6 H26 2.7254(10) no 2_546
H7 H11 3.2182(8) no 1_545
H7 H14 2.9470(8) no 1_545
H8 O2 2.4622(19) no 2_657
H8 C21 3.433(4) no 1_556
H8 C22 3.570(6) no 2_657
H8 H25 3.1500(8) no 1_556
H8 H26 3.3879(11) no 1_556
H8 H27 3.1913(10) no 1_556
H9 C5 3.573(3) no 2_657
H9 C6 3.575(3) no 2_657
H9 C13 3.570(3) no 2_647
H9 C14 3.053(3) no 2_647
H9 C21 3.451(4) no 1_556
H9 H13 3.0419(9) no 2_647
H9 H14 2.5139(6) no 2_647
H9 H15 2.8951(9) no 2_647
H9 H25 2.9846(8) no 1_556
H9 H27 3.0868(11) no 1_556
H10 O2 3.2075(18) no 2_657
H10 C4 3.292(4) no 2_557
H10 C7 3.408(3) no 2_557
H10 C23 3.313(4) no 2_657
H10 H1 2.8591(8) no 2_557
H10 H3 3.4163(10) no 2_557
H10 H4 2.8268(10) no 2_557
H10 H28 2.9138(8) no 2_657
H10 H29 3.0211(8) no 2_657
H11 C7 3.116(4) no 2_557
H11 C8 3.567(4) no 1_565
H11 H1 3.4764(11) no 1_565
H11 H3 2.7850(10) no 2_557
H11 H4 2.6298(8) no 2_557
H11 H5 3.1472(7) no 1_565
H11 H7 3.2182(8) no 1_565
H11 H28 2.9761(8) no 2_657
H12 C7 3.495(4) no 2_557
H12 H1 3.4334(9) no 2_557
H12 H3 3.5749(9) no 2_557
H12 H4 2.6583(9) no 2_557
H12 H30 3.2393(9) no 1_455
H13 O1 3.084(2) no 2_657
H13 O2 2.733(2) no 2_657
H13 N1 3.164(2) no 2_657
H13 C2 3.264(3) no 2_657
H13 C9 2.849(3) no 2_657
H13 C10 3.427(3) no 2_657
H13 C22 3.447(4) no 2_657
H13 H9 3.0419(9) no 2_657
H13 H28 3.4841(8) no 2_657
H14 O1 3.3944(19) no 2_657
H14 C10 3.326(3) no 2_657
H14 C21 3.542(4) no 2_656
H14 H7 2.9470(8) no 1_565
H14 H9 2.5139(6) no 2_657
H14 H21 2.7283(10) no 2_656
H14 H25 2.9321(7) no 2_656
H14 H27 3.3536(7) no 2_656
H15 O1 2.7302(17) no 2_657
H15 C7 3.222(3) no 2_657
H15 C9 3.408(3) no 2_657
H15 C10 3.338(3) no 2_657
H15 C17 3.595(4) no 2_656
H15 C21 3.367(4) no 2_656
H15 H2 2.3285(8) no 2_657
H15 H3 3.4974(12) no 2_657
H15 H9 2.8951(9) no 2_657
H15 H19 2.7324(7) no 2_656
H15 H21 2.9192(10) no 2_656
H15 H25 2.4820(6) no 2_656
H15 H27 3.5924(9) no 2_656
H16 C19 3.455(4) no 2_656
H16 H19 3.2598(10) no 2_656
H16 H21 2.5026(8) no 2_656
H16 H25 3.4115(8) no 2_656
H17 O4 3.203(3) no 2_546
H17 C19 3.344(4) no 1_455
H17 H21 3.3594(11) no 1_455
H17 H22 2.8321(9) no 1_455
H17 H23 3.3094(12) no 1_455
H18 O4 2.488(3) no 2_546
H18 C24 3.527(3) no 2_546
H18 H22 3.4152(8) no 2_646
H18 H27 3.4222(12) no 2_646
H19 O3 2.534(2) no 2_646
H19 C7 3.389(3) no 1_554
H19 C14 3.412(4) no 2_646
H19 H2 2.6966(9) no 1_554
H19 H3 3.5264(9) no 1_554
H19 H4 3.4687(9) no 1_554
H19 H15 2.7324(7) no 2_646
H19 H16 3.2598(10) no 2_646
H19 H24 2.9916(9) no 2_646
H20 O3 3.350(3) no 2_646
H20 O4 2.553(3) no 2_546
H20 C19 3.461(4) no 2_646
H20 C20 3.551(4) no 2_646
H20 C23 3.593(4) no 2_646
H20 H22 2.6710(8) no 2_646
H20 H24 3.0192(8) no 2_646
H20 H27 3.2484(8) no 2_646
H20 H30 2.7563(8) no 2_646
H21 C14 2.876(3) no 2_646
H21 H14 2.7283(10) no 2_646
H21 H15 2.9192(10) no 2_646
H21 H16 2.5026(8) no 2_646
H21 H17 3.3594(11) no 1_655
H22 O4 3.457(3) no 1_655
H22 C18 3.207(3) no 2_656
H22 H17 2.8321(9) no 1_655
H22 H18 3.4152(8) no 2_656
H22 H20 2.6710(8) no 2_656
H23 H6 3.1730(8) no 1_655
H23 H17 3.3094(12) no 1_655
H23 H26 2.8146(8) no 2_646
H24 C17 3.084(4) no 2_656
H24 C18 3.088(4) no 2_656
H24 H19 2.9916(9) no 2_656
H24 H20 3.0192(8) no 2_656
H25 O1 3.077(2) no 1_554
H25 C10 3.263(3) no 1_554
H25 C14 3.082(4) no 2_646
H25 H2 3.3412(7) no 1_554
H25 H5 3.5542(12) no 2_556
H25 H8 3.1500(8) no 1_554
H25 H9 2.9846(8) no 1_554
H25 H14 2.9321(7) no 2_646
H25 H15 2.4820(6) no 2_646
H25 H16 3.4115(8) no 2_646
H26 C8 3.388(4) no 2_556
H26 H5 3.1787(9) no 2_556
H26 H6 2.7254(10) no 2_556
H26 H8 3.3879(11) no 1_554
H26 H23 2.8146(8) no 2_656
H27 N2 2.870(3) no 2_656
H27 N3 3.455(3) no 2_656
H27 C10 3.526(3) no 1_554
H27 C15 3.524(4) no 2_656
H27 C16 3.251(3) no 2_656
H27 C17 3.297(3) no 2_656
H27 C18 2.936(3) no 2_656
H27 H8 3.1913(10) no 1_554
H27 H9 3.0868(11) no 1_554
H27 H14 3.3536(7) no 2_646
H27 H15 3.5924(9) no 2_646
H27 H18 3.4222(12) no 2_656
H27 H20 3.2484(8) no 2_656
H28 C3 3.592(3) no 1_655
H28 C4 3.367(3) no 2_657
H28 C7 3.475(4) no 2_657
H28 C12 3.346(4) no 2_647
H28 H1 2.6569(7) no 2_657
H28 H2 3.5035(11) no 2_657
H28 H3 3.3573(8) no 1_655
H28 H4 2.8218(10) no 2_657
H28 H10 2.9138(8) no 2_647
H28 H11 2.9761(8) no 2_647
H28 H13 3.4841(8) no 2_647
H29 C3 3.351(3) no 1_655
H29 C4 3.117(3) no 1_655
H29 C5 3.155(3) no 1_655
H29 C6 3.429(3) no 1_655
H29 H1 3.4891(8) no 1_655
H29 H10 3.0211(8) no 2_647
H30 O4 3.451(3) no 1_655
H30 C7 3.401(4) no 2_657
H30 C18 3.529(3) no 2_656
H30 H1 3.5825(12) no 2_657
H30 H2 3.3453(8) no 2_657
H30 H4 2.6315(7) no 2_657
H30 H12 3.2393(9) no 1_655
H30 H20 2.7563(8) no 2_656

loop_
_geom_torsion_atom_site_label_1
_geom_torsion_atom_site_label_2
_geom_torsion_atom_site_label_3
_geom_torsion_atom_site_label_4
_geom_torsion
_geom_torsion_publ_flag
O2 Ru1 O3 C22 -0.62(8) no
O3 Ru1 O2 C22 0.62(8) no
O2 Ru1 N1 C9 -89.06(13) no
O2 Ru1 N1 C11 88.95(19) no
N1 Ru1 O2 C22 -87.12(11) no
O2 Ru1 C1 C2 74.93(16) no
O2 Ru1 C1 C6 -102.22(19) no
C1 Ru1 O2 C22 -166.25(11) no
O2 Ru1 C16 N2 110.79(18) no
O2 Ru1 C16 N3 -68.1(3) no
C16 Ru1 O2 C22 101.96(12) no
O3 Ru1 N1 C9 -147.34(13) no
O3 Ru1 N1 C11 30.68(18) no
N1 Ru1 O3 C22 86.66(10) no
O3 Ru1 C1 C2 50.5(3) no
O3 Ru1 C1 C6 -126.67(17) no
C1 Ru1 O3 C22 28.3(3) no
O3 Ru1 C16 N2 168.41(17) no
O3 Ru1 C16 N3 -10.5(3) no
C16 Ru1 O3 C22 -84.86(12) no
C24 Ru1 O3 C22 -176.83(12) no
N1 Ru1 C1 C2 -9.08(14) no
N1 Ru1 C1 C6 173.8(2) no
C1 Ru1 N1 C9 8.92(13) no
C1 Ru1 N1 C11 -173.1(2) no
C24 Ru1 N1 C9 94.87(15) no
C24 Ru1 N1 C11 -87.1(2) no
C1 Ru1 C16 N2 13.76(19) no
C1 Ru1 C16 N3 -165.1(3) no
C16 Ru1 C1 C2 165.49(16) no
C16 Ru1 C1 C6 -11.7(2) no
C24 Ru1 C1 C2 -107.47(17) no
C24 Ru1 C1 C6 75.4(2) no
C24 Ru1 C16 N2 -73.6(2) no
C24 Ru1 C16 N3 107.6(3) no
C9 O1 C10 C11 13.7(3) no
C10 O1 C9 N1 -6.2(3) no
C10 O1 C9 C2 175.1(3) no
Ru1 O2 C22 O3 -1.1(3) no
Ru1 O2 C22 C23 178.2(2) no
Ru1 O3 C22 O2 1.1(3) no
Ru1 O3 C22 C23 -178.3(2) no
Ru1 N1 C9 O1 173.87(16) no
Ru1 N1 C9 C2 -7.4(3) no
Ru1 N1 C11 C10 -165.30(16) no
Ru1 N1 C11 C13 74.9(3) no
C9 N1 C11 C10 12.8(3) no
C9 N1 C11 C13 -107.0(3) no
C11 N1 C9 O1 -4.8(3) no
C11 N1 C9 C2 174.0(2) no
C15 N2 C16 Ru1 9.9(4) no
C15 N2 C16 N3 -170.9(3) no
C16 N2 C15 C6 -40.8(4) no
C15 N2 C18 C17 171.8(3) no
C18 N2 C15 C6 149.7(3) no
C16 N2 C18 C17 0.9(3) no
C18 N2 C16 Ru1 -179.63(18) no
C18 N2 C16 N3 -0.5(3) no
C16 N3 C17 C18 0.6(3) no
C17 N3 C16 Ru1 179.0(2) no
C17 N3 C16 N2 -0.1(3) no
C16 N3 C20 C19 115.9(3) no
C16 N3 C20 C21 -119.6(3) no
C20 N3 C16 Ru1 -4.6(4) no
C20 N3 C16 N2 176.4(3) no
C17 N3 C20 C19 -68.0(3) no
C17 N3 C20 C21 56.5(4) no
C20 N3 C17 C18 -175.9(3) no
Ru1 C1 C2 C3 -174.23(16) no
Ru1 C1 C2 C9 8.0(3) no
Ru1 C1 C6 C5 172.82(15) no
Ru1 C1 C6 C15 -13.1(4) no
C2 C1 C6 C5 -4.3(4) no
C2 C1 C6 C15 169.8(2) no
C6 C1 C2 C3 3.2(4) no
C6 C1 C2 C9 -174.6(2) no
C1 C2 C3 C4 0.0(4) no
C1 C2 C3 C7 -178.6(2) no
C1 C2 C9 O1 178.7(3) no
C1 C2 C9 N1 -0.0(4) no
C3 C2 C9 O1 0.9(4) no
C3 C2 C9 N1 -177.8(3) no
C9 C2 C3 C4 177.5(3) no
C9 C2 C3 C7 -1.0(4) no
C2 C3 C4 C5 -2.4(4) no
C7 C3 C4 C5 176.3(3) no
C3 C4 C5 C6 1.3(4) no
C3 C4 C5 C8 -177.2(3) no
C4 C5 C6 C1 2.2(4) no
C4 C5 C6 C15 -172.0(3) no
C8 C5 C6 C1 -179.4(3) no
C8 C5 C6 C15 6.4(4) no
C1 C6 C15 N2 41.2(4) no
C5 C6 C15 N2 -144.6(3) no
O1 C10 C11 N1 -15.8(3) no
O1 C10 C11 C13 103.6(2) no
N1 C11 C13 C12 54.2(3) no
N1 C11 C13 C14 -70.5(3) no
C10 C11 C13 C12 -59.3(3) no
C10 C11 C13 C14 176.04(18) no
N3 C17 C18 N2 -0.9(3) no
